data_7218694
loop_
_publ_author_name
'Gama, Sofia'
'Rodrigues, In\^es'
'Marques, Fernanda'
'Palma, Elisa'
'Correia, Isabel'
'Carvalho, M. Fernanda N.N.'
'Pessoa, Jo\~ao Costa'
'Cruz, Andreia'
'Mendo, S\'onia'
'Santos, Isabel Cordeiro'
'Mendes, Filipa'
'Santos, Isabel'
'Paulo, Antonio'

_publ_section_title
;
 New ternary Bipyridine-Terpyridine Copper(II) complexes as
 self-activating chemical nucleases
;
_journal_name_full 'RSC Adv.'
_journal_paper_doi 10.1039/C4RA12085J
_journal_year 2014
_chemical_formula_moiety 'C39 H45 Cu N7 O2, 4(F6 P), C2 H3 N'
_chemical_formula_sum 'C41 H48 Cu F24 N8 O2 P4'
_chemical_formula_weight 1328.29
_chemical_name_systematic
;
 ?
;
_space_group_IT_number 2
_symmetry_cell_setting triclinic
_symmetry_space_group_name_Hall '-P 1'
_symmetry_space_group_name_H-M 'P -1'
_atom_sites_solution_hydrogens geom
_atom_sites_solution_primary direct
_atom_sites_solution_secondary difmap
_audit_creation_method SHELXL-97
_cell_angle_alpha 78.996(2)
_cell_angle_beta 85.893(2)
_cell_angle_gamma 89.038(2)
_cell_formula_units_Z 2
_cell_length_a 8.2891(7)
_cell_length_b 17.7944(8)
_cell_length_c 19.6703(10)
_cell_measurement_reflns_used 3670
_cell_measurement_temperature 150(2)
_cell_measurement_theta_max 22.82
_cell_measurement_theta_min 2.33
_cell_volume 2840.7(3)
_computing_cell_refinement 'Bruker SAINT'
_computing_data_collection 'Bruker APEX2'
_computing_data_reduction 'Bruker SAINT'
_computing_structure_refinement 'SHELXL-97 (Sheldrick, 2008)'
_diffrn_ambient_temperature 150(2)
_diffrn_measured_fraction_theta_full 0.970
_diffrn_measured_fraction_theta_max 0.970
_diffrn_measurement_device_type 'Bruker APEX-II CCD'
_diffrn_measurement_method '\f and \w scans'
_diffrn_radiation_monochromator graphite
_diffrn_radiation_source 'fine-focus sealed tube'
_diffrn_radiation_type MoK\a
_diffrn_radiation_wavelength 0.71073
_diffrn_reflns_av_R_equivalents 0.0400
_diffrn_reflns_av_sigmaI/netI 0.0874
_diffrn_reflns_limit_h_max 9
_diffrn_reflns_limit_h_min -5
_diffrn_reflns_limit_k_max 21
_diffrn_reflns_limit_k_min -21
_diffrn_reflns_limit_l_max 23
_diffrn_reflns_limit_l_min -23
_diffrn_reflns_number 17125
_diffrn_reflns_theta_full 25.03
_diffrn_reflns_theta_max 25.03
_diffrn_reflns_theta_min 3.40
_exptl_absorpt_coefficient_mu 0.618
_exptl_absorpt_correction_T_max 0.9757
_exptl_absorpt_correction_T_min 0.7080
_exptl_absorpt_correction_type multi-scan
_exptl_absorpt_process_details 'SADABS; Sheldrick, 2004'
_exptl_crystal_colour Blue
_exptl_crystal_density_diffrn 1.553
_exptl_crystal_density_method 'not measured'
_exptl_crystal_description plate
_exptl_crystal_F_000 1342
_exptl_crystal_size_max 0.60
_exptl_crystal_size_mid 0.30
_exptl_crystal_size_min 0.04
_refine_diff_density_max 1.290
_refine_diff_density_min -0.842
_refine_diff_density_rms 0.109
_refine_ls_extinction_method none
_refine_ls_goodness_of_fit_ref 1.010
_refine_ls_hydrogen_treatment constr
_refine_ls_matrix_type full
_refine_ls_number_parameters 722
_refine_ls_number_reflns 9746
_refine_ls_number_restraints 0
_refine_ls_restrained_S_all 1.010
_refine_ls_R_factor_all 0.1326
_refine_ls_R_factor_gt 0.0827
_refine_ls_shift/su_max 0.000
_refine_ls_shift/su_mean 0.000
_refine_ls_structure_factor_coef Fsqd
_refine_ls_weighting_details 'calc w=1/[\s^2^(Fo^2^)+(0.1528P)^2^+0.0000P] where P=(Fo^2^+2Fc^2^)/3'
_refine_ls_weighting_scheme calc
_refine_ls_wR_factor_gt 0.2160
_refine_ls_wR_factor_ref 0.2456
_reflns_number_gt 5887
_reflns_number_total 9746
_reflns_threshold_expression >2\s(I)
_cod_data_source_file c4ra12085j1.cif
_cod_data_source_block ir431sq
_cod_original_sg_symbol_H-M P-1
_cod_database_code 7218694

loop_
_symmetry_equiv_pos_as_xyz
'x, y, z'
'-x, -y, -z'

loop_
_atom_site_label
_atom_site_type_symbol
_atom_site_fract_x
_atom_site_fract_y
_atom_site_fract_z
_atom_site_U_iso_or_equiv
_atom_site_adp_type
_atom_site_occupancy
_atom_site_symmetry_multiplicity
_atom_site_calc_flag
_atom_site_refinement_flags
Cu1 Cu 0.38132(8) 0.38323(4) 0.25809(3) 0.0281(2) Uani 1 1 d .
P1 P 0.7097(2) 0.04476(16) 0.37354(12) 0.0712(7) Uani 1 1 d .
P2 P 0.4902(2) 0.61889(10) 0.16549(10) 0.0460(5) Uani 1 1 d .
P3 P 0.8889(2) 0.65050(9) 0.48136(8) 0.0361(4) Uani 1 1 d .
P4 P 0.7332(4) 0.03962(15) 0.85462(19) 0.0971(10) Uani 1 1 d .
F1 F 0.5862(9) -0.0040(5) 0.3377(4) 0.141(3) Uani 1 1 d .
F2 F 0.6448(7) 0.1151(4) 0.3245(4) 0.156(4) Uani 1 1 d .
F3 F 0.8247(8) 0.0860(4) 0.4127(4) 0.132(2) Uani 1 1 d .
F4 F 0.7681(7) -0.0329(4) 0.4220(3) 0.113(2) Uani 1 1 d .
F5 F 0.8477(9) 0.0425(9) 0.3200(4) 0.241(7) Uani 1 1 d .
F6 F 0.5683(6) 0.0479(4) 0.4309(3) 0.1002(18) Uani 1 1 d .
F7 F 0.5125(6) 0.5287(2) 0.1783(3) 0.0821(15) Uani 1 1 d .
F8 F 0.3087(5) 0.6103(3) 0.1996(3) 0.0884(17) Uani 1 1 d .
F9 F 0.4720(6) 0.7094(2) 0.1590(3) 0.0895(17) Uani 1 1 d .
F10 F 0.6735(4) 0.6308(2) 0.1342(2) 0.0508(10) Uani 1 1 d .
F11 F 0.4270(6) 0.6235(4) 0.0913(3) 0.118(2) Uani 1 1 d .
F12 F 0.5497(6) 0.6156(3) 0.2414(2) 0.0821(14) Uani 1 1 d .
F13 F 0.8709(6) 0.6782(3) 0.4008(2) 0.0779(14) Uani 1 1 d .
F14 F 0.8699(5) 0.5639(2) 0.4728(2) 0.0622(11) Uani 1 1 d .
F15 F 0.9044(5) 0.6243(3) 0.56260(18) 0.0600(11) Uani 1 1 d .
F16 F 0.9103(6) 0.7368(2) 0.4901(3) 0.0721(13) Uani 1 1 d .
F17 F 1.0815(5) 0.6438(2) 0.4667(2) 0.0577(10) Uani 1 1 d .
F18 F 0.6972(5) 0.6561(2) 0.4977(2) 0.0583(10) Uani 1 1 d .
F19 F 0.7054(9) 0.1208(4) 0.8672(6) 0.184(4) Uani 1 1 d .
F20 F 0.8882(11) 0.0661(4) 0.8105(6) 0.178(4) Uani 1 1 d .
F21 F 0.7636(12) -0.0444(3) 0.8476(3) 0.143(3) Uani 1 1 d .
F22 F 0.5864(9) 0.0102(4) 0.9015(6) 0.174(4) Uani 1 1 d .
F23 F 0.644(2) 0.0519(6) 0.7864(7) 0.281(8) Uani 1 1 d .
F24 F 0.8298(15) 0.0207(5) 0.9142(5) 0.184(4) Uani 1 1 d .
O1 O 0.2125(5) 0.0370(2) 0.3537(2) 0.0393(10) Uani 1 1 d .
O2 O 0.3422(8) 0.2414(3) 0.0023(3) 0.0716(17) Uani 1 1 d .
N1 N 0.1766(6) 0.4493(3) 0.2564(3) 0.0356(11) Uani 1 1 d .
N2 N 0.4224(5) 0.4386(2) 0.3295(2) 0.0294(10) Uani 1 1 d .
N3 N 0.6190(6) 0.3517(3) 0.2728(3) 0.0388(12) Uani 1 1 d .
N4 N 0.3084(6) 0.2675(2) 0.3037(2) 0.0301(10) Uani 1 1 d .
N5 N 0.3561(6) 0.3413(3) 0.1734(2) 0.0365(12) Uani 1 1 d .
N6 N 0.2714(6) -0.1224(3) 0.3845(3) 0.0379(12) Uani 1 1 d .
N7 N 0.2268(8) 0.2001(3) -0.1117(3) 0.0555(16) Uani 1 1 d .
N8 N 0.899(4) 0.1978(10) 0.1028(11) 0.324(17) Uani 1 1 d .
C1 C 0.0570(7) 0.4509(4) 0.2153(4) 0.0499(18) Uani 1 1 d .
H1 H 0.0635 0.4202 0.1806 0.060 Uiso 1 1 calc R
C2 C -0.0804(9) 0.4977(5) 0.2220(5) 0.070(3) Uani 1 1 d .
H2 H -0.1642 0.4999 0.1911 0.084 Uiso 1 1 calc R
C3 C -0.0910(9) 0.5397(5) 0.2734(5) 0.067(3) Uani 1 1 d .
H3 H -0.1844 0.5700 0.2795 0.081 Uiso 1 1 calc R
C4 C 0.0316(10) 0.5382(4) 0.3159(4) 0.060(2) Uani 1 1 d .
H4 H 0.0249 0.5675 0.3516 0.072 Uiso 1 1 calc R
C5 C 0.1685(7) 0.4926(3) 0.3063(3) 0.0378(14) Uani 1 1 d .
C6 C 0.3140(8) 0.4901(3) 0.3443(3) 0.0349(14) Uani 1 1 d .
C7 C 0.3507(11) 0.5374(4) 0.3909(4) 0.056(2) Uani 1 1 d .
H7 H 0.2734 0.5733 0.4034 0.068 Uiso 1 1 calc R
C8 C 0.4959(11) 0.5312(4) 0.4174(3) 0.059(2) Uani 1 1 d .
H8 H 0.5224 0.5646 0.4472 0.071 Uiso 1 1 calc R
C9 C 0.6095(10) 0.4766(4) 0.4020(3) 0.052(2) Uani 1 1 d .
H9 H 0.7118 0.4715 0.4214 0.063 Uiso 1 1 calc R
C10 C 0.5654(7) 0.4305(3) 0.3573(3) 0.0364(14) Uani 1 1 d .
C11 C 0.6691(7) 0.3720(4) 0.3317(4) 0.0442(17) Uani 1 1 d .
C12 C 0.8025(9) 0.3386(5) 0.3618(5) 0.070(3) Uani 1 1 d .
H12 H 0.8351 0.3525 0.4031 0.084 Uiso 1 1 calc R
C13 C 0.8883(10) 0.2858(5) 0.3329(7) 0.092(4) Uani 1 1 d .
H13 H 0.9801 0.2620 0.3543 0.110 Uiso 1 1 calc R
C14 C 0.8417(10) 0.2665(5) 0.2719(6) 0.079(3) Uani 1 1 d .
H14 H 0.9025 0.2308 0.2501 0.094 Uiso 1 1 calc R
C15 C 0.7072(8) 0.3000(4) 0.2445(5) 0.057(2) Uani 1 1 d .
H15 H 0.6735 0.2864 0.2033 0.069 Uiso 1 1 calc R
C16 C 0.2955(6) 0.2322(3) 0.3702(3) 0.0298(12) Uani 1 1 d .
H16 H 0.3097 0.2618 0.4047 0.036 Uiso 1 1 calc R
C17 C 0.2629(7) 0.1554(3) 0.3916(3) 0.0343(13) Uani 1 1 d .
H17 H 0.2545 0.1325 0.4395 0.041 Uiso 1 1 calc R
C18 C 0.2428(6) 0.1130(3) 0.3416(3) 0.0312(13) Uani 1 1 d .
C19 C 0.2606(7) 0.1477(3) 0.2721(3) 0.0365(14) Uani 1 1 d .
H19 H 0.2500 0.1189 0.2367 0.044 Uiso 1 1 calc R
C20 C 0.2939(7) 0.2249(3) 0.2555(3) 0.0335(13) Uani 1 1 d .
C21 C 0.3219(9) 0.2655(3) 0.1828(3) 0.0461(17) Uani 1 1 d .
C22 C 0.3152(10) 0.2284(4) 0.1277(3) 0.0542(19) Uani 1 1 d .
H22 H 0.2904 0.1754 0.1351 0.065 Uiso 1 1 calc R
C23 C 0.3465(11) 0.2714(4) 0.0596(4) 0.061(2) Uani 1 1 d .
C24 C 0.3747(12) 0.3495(5) 0.0521(4) 0.077(3) Uani 1 1 d .
H24 H 0.3906 0.3802 0.0070 0.093 Uiso 1 1 calc R
C25 C 0.3797(10) 0.3820(4) 0.1088(3) 0.058(2) Uani 1 1 d .
H25 H 0.4007 0.4353 0.1026 0.069 Uiso 1 1 calc R
C26 C 0.1811(8) -0.0020(4) 0.4232(4) 0.0478(17) Uani 1 1 d .
H26A H 0.0919 0.0230 0.4468 0.057 Uiso 1 1 calc R
H26B H 0.2787 -0.0031 0.4496 0.057 Uiso 1 1 calc R
C27 C 0.1346(8) -0.0814(4) 0.4173(4) 0.0524(18) Uani 1 1 d .
H27A H 0.0399 -0.0787 0.3889 0.063 Uiso 1 1 calc R
H27B H 0.1028 -0.1110 0.4641 0.063 Uiso 1 1 calc R
C28 C 0.3976(10) -0.1483(5) 0.4359(5) 0.080(3) Uani 1 1 d .
H28A H 0.3487 -0.1837 0.4770 0.096 Uiso 1 1 calc R
H28B H 0.4416 -0.1037 0.4516 0.096 Uiso 1 1 calc R
C29 C 0.5346(14) -0.1900(7) 0.3997(8) 0.092(3) Uani 1 1 d U
H29A H 0.5848 -0.1541 0.3593 0.110 Uiso 1 1 calc R
H29B H 0.6190 -0.2068 0.4325 0.110 Uiso 1 1 calc R
C30 C 0.4707(10) -0.2577(4) 0.3763(5) 0.069(2) Uani 1 1 d .
H30A H 0.4258 -0.2948 0.4170 0.083 Uiso 1 1 calc R
H30B H 0.5593 -0.2832 0.3528 0.083 Uiso 1 1 calc R
C31 C 0.3379(11) -0.2324(5) 0.3261(4) 0.068(2) Uani 1 1 d .
H31A H 0.3855 -0.1997 0.2831 0.081 Uiso 1 1 calc R
H31B H 0.2900 -0.2779 0.3134 0.081 Uiso 1 1 calc R
C32 C 0.2099(9) -0.1890(4) 0.3593(4) 0.062(2) Uani 1 1 d .
H32A H 0.1286 -0.1709 0.3253 0.075 Uiso 1 1 calc R
H32B H 0.1547 -0.2241 0.3989 0.075 Uiso 1 1 calc R
C33 C 0.3024(12) 0.1616(4) 0.0096(4) 0.066(2) Uani 1 1 d .
H33A H 0.1909 0.1518 0.0307 0.079 Uiso 1 1 calc R
H33B H 0.3780 0.1294 0.0395 0.079 Uiso 1 1 calc R
C34 C 0.3169(11) 0.1440(4) -0.0619(4) 0.067(2) Uani 1 1 d .
H34A H 0.4325 0.1445 -0.0785 0.080 Uiso 1 1 calc R
H34B H 0.2746 0.0920 -0.0603 0.080 Uiso 1 1 calc R
C35 C 0.2430(12) 0.1768(5) -0.1824(4) 0.075(3) Uani 1 1 d .
H35A H 0.1923 0.1262 -0.1795 0.090 Uiso 1 1 calc R
H35B H 0.3587 0.1731 -0.1979 0.090 Uiso 1 1 calc R
C36 C 0.1571(11) 0.2387(5) -0.2350(4) 0.068(2) Uani 1 1 d .
H36A H 0.2181 0.2873 -0.2422 0.081 Uiso 1 1 calc R
H36B H 0.1582 0.2220 -0.2802 0.081 Uiso 1 1 calc R
C37 C -0.0127(12) 0.2525(6) -0.2108(6) 0.088(3) Uani 1 1 d .
H37A H -0.0590 0.2944 -0.2444 0.106 Uiso 1 1 calc R
H37B H -0.0769 0.2058 -0.2095 0.106 Uiso 1 1 calc R
C38 C -0.0260(12) 0.2721(6) -0.1440(6) 0.093(3) Uani 1 1 d .
H38A H -0.1417 0.2757 -0.1285 0.111 Uiso 1 1 calc R
H38B H 0.0235 0.3230 -0.1466 0.111 Uiso 1 1 calc R
C39 C 0.0554(9) 0.2145(5) -0.0924(5) 0.067(2) Uani 1 1 d .
H39A H 0.0483 0.2320 -0.0474 0.081 Uiso 1 1 calc R
H39B H -0.0043 0.1656 -0.0855 0.081 Uiso 1 1 calc R
C40 C 0.832(3) 0.1375(11) 0.1238(10) 0.187(9) Uani 1 1 d .
C41 C 0.768(2) 0.0632(9) 0.1534(10) 0.173(7) Uani 1 1 d .
H41A H 0.8558 0.0256 0.1585 0.260 Uiso 1 1 calc R
H41B H 0.6898 0.0488 0.1230 0.260 Uiso 1 1 calc R
H41C H 0.7132 0.0644 0.1991 0.260 Uiso 1 1 calc R

loop_
_atom_site_aniso_label
_atom_site_aniso_U_11
_atom_site_aniso_U_22
_atom_site_aniso_U_33
_atom_site_aniso_U_23
_atom_site_aniso_U_13
_atom_site_aniso_U_12
Cu1 0.0334(4) 0.0220(4) 0.0325(4) -0.0112(3) -0.0100(3) -0.0011(3)
P1 0.0432(11) 0.1008(19) 0.0685(15) -0.0113(13) -0.0130(10) 0.0147(11)
P2 0.0429(9) 0.0373(10) 0.0543(11) 0.0024(8) -0.0068(8) -0.0127(7)
P3 0.0509(10) 0.0304(8) 0.0285(8) -0.0091(7) -0.0033(7) -0.0014(7)
P4 0.122(2) 0.0480(14) 0.121(3) -0.0110(15) -0.016(2) -0.0259(15)
F1 0.142(6) 0.141(6) 0.152(7) -0.037(5) -0.077(5) 0.020(5)
F2 0.076(4) 0.146(6) 0.194(8) 0.095(6) -0.010(4) 0.008(4)
F3 0.095(4) 0.152(6) 0.150(6) -0.018(5) -0.041(4) -0.017(4)
F4 0.099(4) 0.121(5) 0.113(5) -0.006(4) -0.020(4) 0.048(4)
F5 0.078(5) 0.53(2) 0.090(5) -0.008(8) 0.009(4) 0.106(8)
F6 0.066(3) 0.135(5) 0.093(4) -0.008(4) -0.003(3) 0.012(3)
F7 0.078(3) 0.043(3) 0.121(4) -0.014(3) 0.021(3) -0.010(2)
F8 0.053(3) 0.064(3) 0.129(5) 0.018(3) 0.023(3) -0.005(2)
F9 0.071(3) 0.044(3) 0.141(5) 0.006(3) 0.014(3) 0.000(2)
F10 0.044(2) 0.051(2) 0.052(2) 0.0011(19) 0.0002(17) -0.0009(17)
F11 0.075(4) 0.211(7) 0.068(4) -0.019(4) -0.025(3) -0.039(4)
F12 0.098(4) 0.100(4) 0.048(3) -0.013(3) 0.003(2) -0.022(3)
F13 0.109(4) 0.089(3) 0.031(2) 0.001(2) -0.010(2) 0.027(3)
F14 0.076(3) 0.041(2) 0.078(3) -0.029(2) -0.009(2) -0.0077(19)
F15 0.064(3) 0.083(3) 0.032(2) -0.001(2) -0.0095(18) -0.032(2)
F16 0.088(3) 0.039(2) 0.089(3) -0.025(2) 0.032(3) -0.012(2)
F17 0.052(2) 0.052(2) 0.068(3) -0.015(2) 0.008(2) -0.0026(18)
F18 0.057(2) 0.063(3) 0.060(3) -0.026(2) -0.0004(19) -0.0009(19)
F19 0.127(6) 0.086(5) 0.346(13) -0.092(6) 0.090(7) -0.042(4)
F20 0.165(7) 0.074(4) 0.283(12) -0.036(6) 0.082(8) -0.033(5)
F21 0.307(10) 0.048(3) 0.076(4) -0.009(3) -0.031(5) -0.055(5)
F22 0.105(5) 0.078(5) 0.311(12) 0.032(6) 0.002(6) -0.030(4)
F23 0.420(19) 0.139(8) 0.261(13) 0.092(9) -0.202(14) -0.041(10)
F24 0.286(13) 0.137(7) 0.128(7) -0.023(6) -0.026(8) 0.026(7)
O1 0.049(2) 0.023(2) 0.043(3) -0.0019(18) 0.004(2) -0.0024(18)
O2 0.131(5) 0.043(3) 0.042(3) -0.007(2) -0.019(3) -0.022(3)
N1 0.035(3) 0.027(3) 0.044(3) -0.003(2) -0.009(2) -0.004(2)
N2 0.037(3) 0.021(2) 0.031(3) -0.005(2) -0.007(2) -0.007(2)
N3 0.033(3) 0.031(3) 0.055(3) -0.013(2) -0.009(2) 0.000(2)
N4 0.043(3) 0.020(2) 0.029(3) -0.009(2) -0.005(2) -0.002(2)
N5 0.055(3) 0.026(3) 0.030(3) -0.006(2) -0.003(2) -0.017(2)
N6 0.037(3) 0.019(2) 0.054(3) 0.001(2) -0.008(2) 0.001(2)
N7 0.078(4) 0.053(4) 0.036(3) -0.005(3) -0.020(3) -0.001(3)
N8 0.67(5) 0.103(12) 0.22(2) -0.030(13) -0.19(3) -0.04(2)
C1 0.038(3) 0.038(4) 0.071(5) 0.004(3) -0.019(3) 0.001(3)
C2 0.038(4) 0.052(5) 0.103(7) 0.037(5) -0.015(4) -0.001(3)
C3 0.039(4) 0.046(5) 0.100(7) 0.021(5) 0.014(4) 0.017(3)
C4 0.069(5) 0.023(3) 0.076(5) 0.007(3) 0.032(4) 0.001(3)
C5 0.041(3) 0.021(3) 0.045(4) 0.003(3) 0.010(3) 0.001(2)
C6 0.058(4) 0.015(3) 0.030(3) -0.001(2) 0.007(3) -0.010(3)
C7 0.107(6) 0.023(3) 0.037(4) -0.009(3) 0.022(4) -0.019(4)
C8 0.114(7) 0.040(4) 0.025(3) -0.008(3) -0.003(4) -0.038(4)
C9 0.078(5) 0.055(4) 0.025(3) -0.002(3) -0.015(3) -0.039(4)
C10 0.050(4) 0.028(3) 0.029(3) 0.003(2) -0.004(3) -0.020(3)
C11 0.032(3) 0.040(4) 0.055(4) 0.009(3) -0.012(3) -0.018(3)
C12 0.052(5) 0.067(6) 0.085(6) 0.016(5) -0.034(4) -0.011(4)
C13 0.033(4) 0.062(6) 0.170(11) 0.015(7) -0.031(5) 0.006(4)
C14 0.049(5) 0.049(5) 0.135(9) -0.017(5) 0.008(5) 0.006(4)
C15 0.039(4) 0.044(4) 0.094(6) -0.029(4) -0.006(4) 0.004(3)
C16 0.036(3) 0.028(3) 0.027(3) -0.007(2) -0.004(2) 0.004(2)
C17 0.033(3) 0.031(3) 0.037(3) -0.003(3) -0.003(3) 0.007(2)
C18 0.027(3) 0.021(3) 0.043(4) -0.002(3) 0.001(2) 0.001(2)
C19 0.050(4) 0.025(3) 0.037(3) -0.014(3) 0.000(3) -0.005(3)
C20 0.050(3) 0.023(3) 0.027(3) -0.002(2) -0.003(3) -0.006(2)
C21 0.081(5) 0.028(3) 0.030(3) -0.006(3) -0.005(3) -0.019(3)
C22 0.094(6) 0.031(4) 0.039(4) -0.002(3) -0.025(4) -0.015(3)
C23 0.107(6) 0.040(4) 0.036(4) 0.000(3) -0.018(4) -0.022(4)
C24 0.149(8) 0.050(5) 0.034(4) -0.007(3) -0.010(4) -0.048(5)
C25 0.101(6) 0.038(4) 0.032(4) 0.000(3) -0.004(4) -0.038(4)
C26 0.048(4) 0.037(4) 0.052(4) 0.003(3) 0.006(3) 0.004(3)
C27 0.043(4) 0.033(4) 0.075(5) 0.001(3) 0.009(3) -0.003(3)
C28 0.079(6) 0.057(5) 0.121(8) -0.046(5) -0.061(5) 0.027(4)
C29 0.064(4) 0.068(4) 0.144(4) -0.0199(14) -0.0084(13) 0.0005(13)
C30 0.056(5) 0.044(4) 0.113(7) -0.026(5) -0.015(5) 0.010(4)
C31 0.085(6) 0.051(5) 0.067(5) -0.012(4) -0.007(4) 0.010(4)
C32 0.065(5) 0.050(4) 0.075(6) -0.008(4) -0.030(4) 0.001(4)
C33 0.121(7) 0.030(4) 0.049(4) -0.002(3) -0.026(4) -0.014(4)
C34 0.102(6) 0.044(4) 0.061(5) -0.013(4) -0.033(5) -0.002(4)
C35 0.105(7) 0.069(6) 0.057(5) -0.023(4) -0.009(5) -0.031(5)
C36 0.090(6) 0.078(6) 0.037(4) -0.002(4) -0.023(4) -0.033(5)
C37 0.089(7) 0.067(6) 0.105(8) 0.008(6) -0.039(6) -0.028(5)
C38 0.088(7) 0.071(6) 0.110(9) 0.019(6) -0.043(6) -0.021(5)
C39 0.057(5) 0.065(5) 0.091(6) -0.034(5) -0.026(4) -0.009(4)
C40 0.33(3) 0.101(12) 0.146(15) -0.056(12) -0.082(16) 0.033(16)
C41 0.217(19) 0.102(12) 0.210(19) -0.054(12) -0.001(14) -0.020(11)

loop_
_atom_type_symbol
_atom_type_description
_atom_type_scat_dispersion_real
_atom_type_scat_dispersion_imag
_atom_type_scat_source
C C 0.0033 0.0016 'International Tables Vol C Tables 4.2.6.8 and 6.1.1.4'
H H 0.0000 0.0000 'International Tables Vol C Tables 4.2.6.8 and 6.1.1.4'
N N 0.0061 0.0033 'International Tables Vol C Tables 4.2.6.8 and 6.1.1.4'
O O 0.0106 0.0060 'International Tables Vol C Tables 4.2.6.8 and 6.1.1.4'
F F 0.0171 0.0103 'International Tables Vol C Tables 4.2.6.8 and 6.1.1.4'
P P 0.1023 0.0942 'International Tables Vol C Tables 4.2.6.8 and 6.1.1.4'
Cu Cu 0.3201 1.2651 'International Tables Vol C Tables 4.2.6.8 and 6.1.1.4'

loop_
_geom_angle_atom_site_label_1
_geom_angle_atom_site_label_2
_geom_angle_atom_site_label_3
_geom_angle
N2 Cu1 N5 170.13(19)
N2 Cu1 N1 80.44(19)
N5 Cu1 N1 98.7(2)
N2 Cu1 N3 80.4(2)
N5 Cu1 N3 98.5(2)
N1 Cu1 N3 158.41(19)
N2 Cu1 N4 110.06(18)
N5 Cu1 N4 79.66(18)
N1 Cu1 N4 106.68(18)
N3 Cu1 N4 89.15(19)
F5 P1 F2 87.8(5)
F5 P1 F3 87.5(6)
F2 P1 F3 99.0(5)
F5 P1 F6 178.4(5)
F2 P1 F6 92.8(4)
F3 P1 F6 91.0(4)
F5 P1 F4 92.5(5)
F2 P1 F4 175.3(5)
F3 P1 F4 85.7(4)
F6 P1 F4 87.1(3)
F5 P1 F1 94.9(6)
F2 P1 F1 85.0(4)
F3 P1 F1 175.5(4)
F6 P1 F1 86.6(4)
F4 P1 F1 90.4(4)
F11 P2 F7 93.7(4)
F11 P2 F12 178.3(4)
F7 P2 F12 87.4(3)
F11 P2 F9 91.0(4)
F7 P2 F9 175.3(3)
F12 P2 F9 87.9(3)
F11 P2 F10 91.9(3)
F7 P2 F10 90.8(2)
F12 P2 F10 89.4(2)
F9 P2 F10 89.4(2)
F11 P2 F8 90.5(3)
F7 P2 F8 91.3(3)
F12 P2 F8 88.2(3)
F9 P2 F8 88.4(3)
F10 P2 F8 176.8(3)
F13 P3 F15 178.6(3)
F13 P3 F16 90.3(3)
F15 P3 F16 88.7(2)
F13 P3 F14 89.9(3)
F15 P3 F14 91.1(2)
F16 P3 F14 179.3(3)
F13 P3 F18 91.3(3)
F15 P3 F18 87.8(2)
F16 P3 F18 90.7(2)
F14 P3 F18 90.0(2)
F13 P3 F17 89.9(3)
F15 P3 F17 91.0(2)
F16 P3 F17 89.6(2)
F14 P3 F17 89.8(2)
F18 P3 F17 178.7(2)
F24 P4 F22 88.5(6)
F24 P4 F19 91.5(6)
F22 P4 F19 92.0(5)
F24 P4 F20 88.1(7)
F22 P4 F20 176.3(6)
F19 P4 F20 89.6(4)
F24 P4 F21 84.6(5)
F22 P4 F21 86.1(4)
F19 P4 F21 175.7(6)
F20 P4 F21 92.1(5)
F24 P4 F23 172.3(8)
F22 P4 F23 95.0(8)
F19 P4 F23 95.2(7)
F20 P4 F23 88.1(8)
F21 P4 F23 88.8(6)
C18 O1 C26 118.9(5)
C23 O2 C33 118.8(6)
C1 N1 C5 120.1(6)
C1 N1 Cu1 127.4(5)
C5 N1 Cu1 112.4(4)
C6 N2 C10 121.9(5)
C6 N2 Cu1 118.5(4)
C10 N2 Cu1 119.2(4)
C15 N3 C11 118.4(6)
C15 N3 Cu1 127.8(5)
C11 N3 Cu1 111.3(4)
C20 N4 C16 117.6(5)
C20 N4 Cu1 111.8(4)
C16 N4 Cu1 130.0(4)
C25 N5 C21 119.4(5)
C25 N5 Cu1 123.9(4)
C21 N5 Cu1 116.5(4)
C32 N6 C27 110.6(5)
C32 N6 C28 109.9(5)
C27 N6 C28 110.5(6)
C39 N7 C34 117.7(7)
C39 N7 C35 110.0(6)
C34 N7 C35 108.9(6)
N1 C1 C2 121.0(8)
N1 C1 H1 119.5
C2 C1 H1 119.5
C3 C2 C1 119.0(8)
C3 C2 H2 120.5
C1 C2 H2 120.5
C4 C3 C2 120.2(7)
C4 C3 H3 119.9
C2 C3 H3 119.9
C3 C4 C5 119.0(8)
C3 C4 H4 120.5
C5 C4 H4 120.5
N1 C5 C4 120.6(7)
N1 C5 C6 114.4(5)
C4 C5 C6 124.9(7)
N2 C6 C7 119.2(6)
N2 C6 C5 113.7(5)
C7 C6 C5 127.1(6)
C8 C7 C6 119.2(7)
C8 C7 H7 120.4
C6 C7 H7 120.4
C7 C8 C9 121.5(6)
C7 C8 H8 119.2
C9 C8 H8 119.2
C10 C9 C8 116.7(7)
C10 C9 H9 121.7
C8 C9 H9 121.7
N2 C10 C9 121.4(6)
N2 C10 C11 112.8(5)
C9 C10 C11 125.6(6)
C12 C11 N3 120.6(7)
C12 C11 C10 125.7(7)
N3 C11 C10 113.7(5)
C13 C12 C11 120.0(9)
C13 C12 H12 120.0
C11 C12 H12 120.0
C12 C13 C14 119.9(7)
C12 C13 H13 120.1
C14 C13 H13 120.1
C15 C14 C13 118.0(8)
C15 C14 H14 121.0
C13 C14 H14 121.0
N3 C15 C14 123.0(8)
N3 C15 H15 118.5
C14 C15 H15 118.5
N4 C16 C17 123.8(5)
N4 C16 H16 118.1
C17 C16 H16 118.1
C18 C17 C16 117.8(5)
C18 C17 H17 121.1
C16 C17 H17 121.1
O1 C18 C17 125.3(5)
O1 C18 C19 115.1(5)
C17 C18 C19 119.6(5)
C20 C19 C18 118.6(5)
C20 C19 H19 120.7
C18 C19 H19 120.7
N4 C20 C19 122.5(5)
N4 C20 C21 115.5(5)
C19 C20 C21 121.9(5)
N5 C21 C22 121.8(6)
N5 C21 C20 116.2(5)
C22 C21 C20 121.9(5)
C21 C22 C23 118.2(6)
C21 C22 H22 120.9
C23 C22 H22 120.9
O2 C23 C24 118.5(6)
O2 C23 C22 123.3(6)
C24 C23 C22 118.1(6)
C25 C24 C23 120.2(7)
C25 C24 H24 119.9
C23 C24 H24 119.9
N5 C25 C24 122.1(6)
N5 C25 H25 119.0
C24 C25 H25 119.0
O1 C26 C27 104.9(6)
O1 C26 H26A 110.8
C27 C26 H26A 110.8
O1 C26 H26B 110.8
C27 C26 H26B 110.8
H26A C26 H26B 108.8
C26 C27 N6 111.9(5)
C26 C27 H27A 109.2
N6 C27 H27A 109.2
C26 C27 H27B 109.2
N6 C27 H27B 109.2
H27A C27 H27B 107.9
N6 C28 C29 108.2(7)
N6 C28 H28A 110.1
C29 C28 H28A 110.1
N6 C28 H28B 110.1
C29 C28 H28B 110.1
H28A C28 H28B 108.4
C30 C29 C28 110.6(8)
C30 C29 H29A 109.5
C28 C29 H29A 109.5
C30 C29 H29B 109.5
C28 C29 H29B 109.5
H29A C29 H29B 108.1
C29 C30 C31 109.7(7)
C29 C30 H30A 109.7
C31 C30 H30A 109.7
C29 C30 H30B 109.7
C31 C30 H30B 109.7
H30A C30 H30B 108.2
C32 C31 C30 110.1(7)
C32 C31 H31A 109.6
C30 C31 H31A 109.6
C32 C31 H31B 109.6
C30 C31 H31B 109.6
H31A C31 H31B 108.2
N6 C32 C31 113.8(7)
N6 C32 H32A 108.8
C31 C32 H32A 108.8
N6 C32 H32B 108.8
C31 C32 H32B 108.8
H32A C32 H32B 107.7
O2 C33 C34 106.5(6)
O2 C33 H33A 110.4
C34 C33 H33A 110.4
O2 C33 H33B 110.4
C34 C33 H33B 110.4
H33A C33 H33B 108.6
N7 C34 C33 112.1(7)
N7 C34 H34A 109.2
C33 C34 H34A 109.2
N7 C34 H34B 109.2
C33 C34 H34B 109.2
H34A C34 H34B 107.9
N7 C35 C36 108.3(7)
N7 C35 H35A 110.0
C36 C35 H35A 110.0
N7 C35 H35B 110.0
C36 C35 H35B 110.0
H35A C35 H35B 108.4
C37 C36 C35 112.4(7)
C37 C36 H36A 109.1
C35 C36 H36A 109.1
C37 C36 H36B 109.1
C35 C36 H36B 109.1
H36A C36 H36B 107.9
C38 C37 C36 112.8(8)
C38 C37 H37A 109.0
C36 C37 H37A 109.0
C38 C37 H37B 109.0
C36 C37 H37B 109.0
H37A C37 H37B 107.8
C37 C38 C39 111.5(9)
C37 C38 H38A 109.3
C39 C38 H38A 109.3
C37 C38 H38B 109.3
C39 C38 H38B 109.3
H38A C38 H38B 108.0
N7 C39 C38 114.7(8)
N7 C39 H39A 108.6
C38 C39 H39A 108.6
N7 C39 H39B 108.6
C38 C39 H39B 108.6
H39A C39 H39B 107.6
N8 C40 C41 174(2)
C40 C41 H41A 109.5
C40 C41 H41B 109.5
H41A C41 H41B 109.5
C40 C41 H41C 109.5
H41A C41 H41C 109.5
H41B C41 H41C 109.5

loop_
_geom_bond_atom_site_label_1
_geom_bond_atom_site_label_2
_geom_bond_distance
Cu1 N2 1.915(4)
Cu1 N5 1.976(5)
Cu1 N1 2.047(5)
Cu1 N3 2.065(5)
Cu1 N4 2.160(4)
P1 F5 1.504(7)
P1 F2 1.542(6)
P1 F3 1.544(7)
P1 F6 1.576(6)
P1 F4 1.611(6)
P1 F1 1.632(8)
P2 F11 1.572(5)
P2 F7 1.586(5)
P2 F12 1.596(5)
P2 F9 1.596(5)
P2 F10 1.601(4)
P2 F8 1.601(5)
P3 F13 1.584(4)
P3 F15 1.591(4)
P3 F16 1.591(4)
P3 F14 1.593(4)
P3 F18 1.604(4)
P3 F17 1.608(4)
P4 F24 1.449(10)
P4 F22 1.510(8)
P4 F19 1.523(7)
P4 F20 1.527(8)
P4 F21 1.543(6)
P4 F23 1.556(11)
O1 C18 1.353(6)
O1 C26 1.417(7)
O2 C23 1.339(8)
O2 C33 1.441(8)
N1 C1 1.320(8)
N1 C5 1.356(8)
N2 C6 1.330(7)
N2 C10 1.336(7)
N3 C15 1.344(8)
N3 C11 1.370(8)
N4 C20 1.335(7)
N4 C16 1.337(7)
N5 C25 1.339(8)
N5 C21 1.359(7)
N6 C32 1.481(9)
N6 C27 1.510(8)
N6 C28 1.513(9)
N7 C39 1.476(10)
N7 C34 1.490(9)
N7 C35 1.521(9)
N8 C40 1.20(3)
C1 C2 1.413(10)
C1 H1 0.9500
C2 C3 1.365(13)
C2 H2 0.9500
C3 C4 1.359(12)
C3 H3 0.9500
C4 C5 1.408(9)
C4 H4 0.9500
C5 C6 1.460(9)
C6 C7 1.408(9)
C7 C8 1.340(11)
C7 H7 0.9500
C8 C9 1.400(11)
C8 H8 0.9500
C9 C10 1.383(8)
C9 H9 0.9500
C10 C11 1.478(9)
C11 C12 1.365(9)
C12 C13 1.356(14)
C12 H12 0.9500
C13 C14 1.393(14)
C13 H13 0.9500
C14 C15 1.353(11)
C14 H14 0.9500
C15 H15 0.9500
C16 C17 1.377(8)
C16 H16 0.9500
C17 C18 1.369(8)
C17 H17 0.9500
C18 C19 1.388(8)
C19 C20 1.378(8)
C19 H19 0.9500
C20 C21 1.477(8)
C21 C22 1.377(9)
C22 C23 1.420(9)
C22 H22 0.9500
C23 C24 1.391(10)
C24 C25 1.355(10)
C24 H24 0.9500
C25 H25 0.9500
C26 C27 1.498(9)
C26 H26A 0.9900
C26 H26B 0.9900
C27 H27A 0.9900
C27 H27B 0.9900
C28 C29 1.551(13)
C28 H28A 0.9900
C28 H28B 0.9900
C29 C30 1.491(11)
C29 H29A 0.9900
C29 H29B 0.9900
C30 C31 1.535(11)
C30 H30A 0.9900
C30 H30B 0.9900
C31 C32 1.487(11)
C31 H31A 0.9900
C31 H31B 0.9900
C32 H32A 0.9900
C32 H32B 0.9900
C33 C34 1.494(10)
C33 H33A 0.9900
C33 H33B 0.9900
C34 H34A 0.9900
C34 H34B 0.9900
C35 C36 1.561(12)
C35 H35A 0.9900
C35 H35B 0.9900
C36 C37 1.485(13)
C36 H36A 0.9900
C36 H36B 0.9900
C37 C38 1.419(14)
C37 H37A 0.9900
C37 H37B 0.9900
C38 C39 1.488(12)
C38 H38A 0.9900
C38 H38B 0.9900
C39 H39A 0.9900
C39 H39B 0.9900
C40 C41 1.44(2)
C41 H41A 0.9800
C41 H41B 0.9800
C41 H41C 0.9800
